data_7200451
loop_
_publ_author_name
'Aliev, Abil E.'
'Mo\"ise, Jo\"elle'
'Motherwell, William B.'
'Ni\<c, Miloslav'
'Courtier-Murias, Denis'
'Tocher, Derek A.'

_publ_section_title
;
 Probing weak non-covalent interactions in solution and solid states
 with designed molecules
;
_journal_issue 1
_journal_name_full 'Physical Chemistry Chemical Physics'
_journal_page_first 97
_journal_page_last 100
_journal_paper_doi 10.1039/b815906h
_journal_volume 11
_journal_year 2009
_chemical_formula_moiety 'C18 H16 O'
_chemical_formula_sum 'C18 H16 O'
_chemical_formula_weight 248.31
_chemical_name_systematic
;
?
;
_space_group_IT_number 4
_symmetry_cell_setting monoclinic
_symmetry_space_group_name_Hall 'P 2yb'
_symmetry_space_group_name_H-M 'P 1 21 1'
_atom_sites_solution_hydrogens geom
_atom_sites_solution_primary direct
_atom_sites_solution_secondary difmap
_audit_creation_method SHELXL-97
_cell_angle_alpha 90.00
_cell_angle_beta 90.243(7)
_cell_angle_gamma 90.00
_cell_formula_units_Z 6
_cell_length_a 16.312(8)
_cell_length_b 7.247(3)
_cell_length_c 16.383(8)
_cell_measurement_reflns_used 2391
_cell_measurement_temperature 120(2)
_cell_measurement_theta_max 21.88
_cell_measurement_theta_min 2.37
_cell_volume 1936.7(16)
_computing_cell_refinement 'Bruker SAINT'
_computing_data_collection 'Bruker APEX2'
_computing_data_reduction 'Bruker SAINT'
_computing_molecular_graphics 'Bruker SHELXTL'
_computing_publication_material 'Bruker SHELXTL and local programs'
_computing_structure_refinement 'Bruker SHELXTL'
_computing_structure_solution 'Bruker SHELXTL'
_diffrn_ambient_temperature 120(2)
_diffrn_measured_fraction_theta_full 0.992
_diffrn_measured_fraction_theta_max 0.992
_diffrn_measurement_device_type 'Bruker APEX2 CCD diffractometer'
_diffrn_measurement_method 'thin-slice \w scans'
_diffrn_radiation_monochromator 'silicon 111'
_diffrn_radiation_source 'Daresbury SRS station 9.8'
_diffrn_radiation_type synchrotron
_diffrn_radiation_wavelength 0.6751
_diffrn_reflns_av_R_equivalents 0.0736
_diffrn_reflns_av_sigmaI/netI 0.0751
_diffrn_reflns_limit_h_max 17
_diffrn_reflns_limit_h_min -17
_diffrn_reflns_limit_k_max 7
_diffrn_reflns_limit_k_min -7
_diffrn_reflns_limit_l_max 17
_diffrn_reflns_limit_l_min -17
_diffrn_reflns_number 10797
_diffrn_reflns_theta_full 20.81
_diffrn_reflns_theta_max 20.81
_diffrn_reflns_theta_min 2.36
_diffrn_standards_number 0
_exptl_absorpt_coefficient_mu 0.077
_exptl_absorpt_correction_type none
_exptl_crystal_colour colourless
_exptl_crystal_density_diffrn 1.277
_exptl_crystal_density_method 'not measured'
_exptl_crystal_description needle
_exptl_crystal_F_000 792
_exptl_crystal_size_max 0.20
_exptl_crystal_size_mid 0.02
_exptl_crystal_size_min 0.02
_refine_diff_density_max 0.256
_refine_diff_density_min -0.265
_refine_diff_density_rms 0.061
_refine_ls_abs_structure_details none
_refine_ls_extinction_coef 0.128(17)
_refine_ls_extinction_expression Fc^*^=kFc[1+0.001xFc^2^\l^3^/sin(2\q)]^-1/4^
_refine_ls_extinction_method SHELXL
_refine_ls_goodness_of_fit_ref 1.054
_refine_ls_hydrogen_treatment constr
_refine_ls_matrix_type full
_refine_ls_number_parameters 516
_refine_ls_number_reflns 2577
_refine_ls_number_restraints 1
_refine_ls_restrained_S_all 1.054
_refine_ls_R_factor_all 0.0791
_refine_ls_R_factor_gt 0.0678
_refine_ls_shift/su_max 0.001
_refine_ls_shift/su_mean 0.000
_refine_ls_structure_factor_coef Fsqd
_refine_ls_weighting_details 'calc w=1/[\s^2^(Fo^2^)+(0.1225P)^2^+1.4485P] where P=(Fo^2^+2Fc^2^)/3'
_refine_ls_weighting_scheme calc
_refine_ls_wR_factor_gt 0.1699
_refine_ls_wR_factor_ref 0.1837
_reflns_number_gt 2262
_reflns_number_total 2577
_reflns_threshold_expression I>2\s(I)
_cod_data_source_file b815906h.txt
_cod_data_source_block sse0583
_cod_original_sg_symbol_H-M 'P 21'
_cod_database_code 7200451

loop_
_symmetry_equiv_pos_as_xyz
'x, y, z'
'-x, y+1/2, -z'

loop_
_atom_site_label
_atom_site_type_symbol
_atom_site_fract_x
_atom_site_fract_y
_atom_site_fract_z
_atom_site_U_iso_or_equiv
_atom_site_adp_type
_atom_site_occupancy
_atom_site_symmetry_multiplicity
_atom_site_calc_flag
_atom_site_refinement_flags
_atom_site_disorder_assembly
_atom_site_disorder_group
O1 O 0.2663(6) 0.9843(11) -0.1115(5) 0.049(2) Uani 1 1 d . . .
C101 C 0.2824(8) 0.7097(18) 0.0902(7) 0.048(3) Uani 1 1 d . . .
H101 H 0.2855 0.7603 0.1469 0.057 Uiso 1 1 calc R . .
C102 C 0.2962(9) 0.8689(16) 0.0273(7) 0.050(3) Uani 1 1 d . . .
H10A H 0.2710 0.9834 0.0485 0.060 Uiso 1 1 calc R . .
H10B H 0.3558 0.8913 0.0217 0.060 Uiso 1 1 calc R . .
C103 C 0.2601(8) 0.8270(15) -0.0566(7) 0.038(3) Uani 1 1 d . . .
C104 C 0.2789(8) 0.6450(16) -0.0957(7) 0.044(3) Uani 1 1 d . . .
H10C H 0.3367 0.6464 -0.1138 0.053 Uiso 1 1 calc R . .
H10D H 0.2441 0.6319 -0.1451 0.053 Uiso 1 1 calc R . .
C105 C 0.2658(7) 0.4739(16) -0.0412(7) 0.039(3) Uani 1 1 d . . .
H105 H 0.2577 0.3632 -0.0767 0.047 Uiso 1 1 calc R . .
C106 C 0.1871(8) 0.9277(19) -0.0818(7) 0.052(3) Uani 1 1 d . . .
H10E H 0.1493 0.8668 -0.1208 0.062 Uiso 1 1 calc R . .
H10F H 0.1601 1.0072 -0.0408 0.062 Uiso 1 1 calc R . .
C107 C 0.3501(7) 0.5659(16) 0.0783(7) 0.037(3) Uani 1 1 d . . .
C108 C 0.4177(8) 0.5545(16) 0.1283(6) 0.041(3) Uani 1 1 d . . .
H108 H 0.4232 0.6360 0.1734 0.049 Uiso 1 1 calc R . .
C109 C 0.4786(8) 0.4231(19) 0.1130(7) 0.048(3) Uani 1 1 d . . .
H109 H 0.5263 0.4180 0.1464 0.058 Uiso 1 1 calc R . .
C110 C 0.4690(8) 0.3007(18) 0.0490(7) 0.049(3) Uani 1 1 d . . .
H110 H 0.5095 0.2091 0.0395 0.059 Uiso 1 1 calc R . .
C111 C 0.4019(8) 0.3104(17) -0.0005(7) 0.043(3) Uani 1 1 d . . .
H111 H 0.3972 0.2270 -0.0451 0.052 Uiso 1 1 calc R . .
C112 C 0.3387(7) 0.4424(16) 0.0128(7) 0.039(3) Uani 1 1 d . . .
C113 C 0.1979(8) 0.6242(17) 0.0756(7) 0.042(3) Uani 1 1 d . . .
C114 C 0.1308(8) 0.6622(19) 0.1232(7) 0.048(4) Uani 1 1 d . . .
H114 H 0.1366 0.7429 0.1686 0.057 Uiso 1 1 calc R . .
C115 C 0.0551(9) 0.5853(17) 0.1065(8) 0.054(4) Uani 1 1 d . . .
H115 H 0.0091 0.6153 0.1393 0.065 Uiso 1 1 calc R . .
C116 C 0.0469(9) 0.466(2) 0.0425(8) 0.053(4) Uani 1 1 d . . .
H116 H -0.0047 0.4104 0.0310 0.063 Uiso 1 1 calc R . .
C117 C 0.1138(7) 0.4263(16) -0.0050(7) 0.042(3) Uani 1 1 d . . .
H117 H 0.1077 0.3442 -0.0498 0.050 Uiso 1 1 calc R . .
C118 C 0.1891(8) 0.5023(16) 0.0107(7) 0.046(3) Uani 1 1 d . . .
O2 O 0.2015(5) 0.9311(11) 0.6209(5) 0.044(2) Uani 1 1 d . . .
C201 C 0.4142(8) 0.7102(15) 0.5802(7) 0.040(3) Uani 1 1 d . . .
H201 H 0.4691 0.7690 0.5885 0.048 Uiso 1 1 calc R . .
C202 C 0.3452(7) 0.8655(14) 0.5844(7) 0.035(3) Uani 1 1 d . . .
H20A H 0.3615 0.9593 0.6253 0.042 Uiso 1 1 calc R . .
H20B H 0.3412 0.9275 0.5307 0.042 Uiso 1 1 calc R . .
C203 C 0.2624(7) 0.7889(15) 0.6068(7) 0.039(3) Uani 1 1 d . . .
C204 C 0.2265(8) 0.6229(16) 0.5592(7) 0.041(3) Uani 1 1 d . . .
H20C H 0.2113 0.6625 0.5034 0.049 Uiso 1 1 calc R . .
H20D H 0.1762 0.5791 0.5868 0.049 Uiso 1 1 calc R . .
C205 C 0.2902(7) 0.4606(15) 0.5543(7) 0.037(3) Uani 1 1 d . . .
H205 H 0.2594 0.3435 0.5440 0.045 Uiso 1 1 calc R . .
C206 C 0.2306(7) 0.8205(19) 0.6899(7) 0.044(3) Uani 1 1 d . . .
H20E H 0.1928 0.7273 0.7129 0.053 Uiso 1 1 calc R . .
H20F H 0.2673 0.8804 0.7302 0.053 Uiso 1 1 calc R . .
C207 C 0.4118(7) 0.6206(16) 0.4965(7) 0.037(3) Uani 1 1 d . . .
C208 C 0.4638(7) 0.6679(17) 0.4364(7) 0.041(3) Uani 1 1 d . . .
H208 H 0.5054 0.7570 0.4459 0.049 Uiso 1 1 calc R . .
C209 C 0.4558(7) 0.5841(16) 0.3591(7) 0.041(3) Uani 1 1 d . . .
H209 H 0.4924 0.6135 0.3161 0.049 Uiso 1 1 calc R . .
C210 C 0.3930(7) 0.4576(17) 0.3475(7) 0.040(3) Uani 1 1 d . . .
H210 H 0.3870 0.4023 0.2953 0.048 Uiso 1 1 calc R . .
C211 C 0.3399(7) 0.4092(17) 0.4071(7) 0.039(3) Uani 1 1 d . . .
H211 H 0.2984 0.3198 0.3971 0.047 Uiso 1 1 calc R . .
C212 C 0.3469(8) 0.4927(15) 0.4836(7) 0.043(3) Uani 1 1 d . . .
C213 C 0.4004(7) 0.5707(17) 0.6462(7) 0.038(3) Uani 1 1 d . . .
C214 C 0.4451(7) 0.5692(18) 0.7174(7) 0.039(3) Uani 1 1 d . . .
H214 H 0.4866 0.6587 0.7269 0.046 Uiso 1 1 calc R . .
C215 C 0.4284(7) 0.4336(18) 0.7754(7) 0.043(3) Uani 1 1 d . . .
H215 H 0.4602 0.4278 0.8241 0.051 Uiso 1 1 calc R . .
C216 C 0.3656(7) 0.3069(18) 0.7627(7) 0.044(3) Uani 1 1 d . . .
H216 H 0.3534 0.2180 0.8035 0.052 Uiso 1 1 calc R . .
C217 C 0.3205(7) 0.3101(16) 0.6905(7) 0.037(3) Uani 1 1 d . . .
H217 H 0.2780 0.2225 0.6817 0.045 Uiso 1 1 calc R . .
C218 C 0.3373(7) 0.4393(16) 0.6319(7) 0.042(3) Uani 1 1 d . . .
O3 O 0.0551(5) 0.4208(12) 0.4558(5) 0.046(2) Uani 1 1 d . . .
C301 C 0.1272(7) -0.0497(16) 0.3717(7) 0.042(3) Uani 1 1 d . . .
H301 H 0.1373 -0.1656 0.4033 0.051 Uiso 1 1 calc R . .
C302 C 0.1207(8) 0.1159(15) 0.4318(8) 0.042(3) Uani 1 1 d . . .
H30A H 0.0938 0.0736 0.4825 0.050 Uiso 1 1 calc R . .
H30B H 0.1766 0.1583 0.4462 0.050 Uiso 1 1 calc R . .
C303 C 0.0731(7) 0.2756(15) 0.3973(7) 0.037(3) Uani 1 1 d . . .
C304 C 0.0961(9) 0.3500(18) 0.3144(7) 0.048(3) Uani 1 1 d . . .
H30C H 0.1492 0.4153 0.3189 0.057 Uiso 1 1 calc R . .
H30D H 0.0543 0.4411 0.2970 0.057 Uiso 1 1 calc R . .
C305 C 0.1032(8) 0.1977(17) 0.2476(8) 0.046(3) Uani 1 1 d . . .
H305 H 0.0964 0.2559 0.1926 0.056 Uiso 1 1 calc R . .
C306 C -0.0109(8) 0.3032(19) 0.4265(9) 0.053(3) Uani 1 1 d . . .
H30E H -0.0512 0.3576 0.3881 0.064 Uiso 1 1 calc R . .
H30F H -0.0336 0.2107 0.4647 0.064 Uiso 1 1 calc R . .
C307 C 0.1989(7) -0.0145(15) 0.3152(6) 0.036(3) Uani 1 1 d . . .
C308 C 0.2767(8) -0.0909(16) 0.3271(7) 0.040(3) Uani 1 1 d . . .
H308 H 0.2850 -0.1771 0.3700 0.048 Uiso 1 1 calc R . .
C309 C 0.3423(7) -0.0433(18) 0.2772(7) 0.043(3) Uani 1 1 d . . .
H309 H 0.3948 -0.0966 0.2861 0.051 Uiso 1 1 calc R . .
C310 C 0.3305(8) 0.0818(19) 0.2147(7) 0.047(3) Uani 1 1 d . . .
H310 H 0.3745 0.1147 0.1798 0.056 Uiso 1 1 calc R . .
C311 C 0.2517(8) 0.1604(17) 0.2034(7) 0.043(3) Uani 1 1 d . . .
H311 H 0.2431 0.2473 0.1608 0.052 Uiso 1 1 calc R . .
C312 C 0.1879(8) 0.1125(16) 0.2532(7) 0.039(3) Uani 1 1 d . . .
C313 C 0.0483(7) -0.0682(16) 0.3239(7) 0.041(3) Uani 1 1 d . . .
C314 C -0.0108(7) -0.2032(16) 0.3410(7) 0.042(3) Uani 1 1 d . . .
H314 H -0.0017 -0.2882 0.3842 0.050 Uiso 1 1 calc R . .
C315 C -0.0831(8) -0.2138(19) 0.2949(7) 0.047(3) Uani 1 1 d . . .
H315 H -0.1232 -0.3052 0.3063 0.056 Uiso 1 1 calc R . .
C316 C -0.0950(8) -0.0867(18) 0.2318(8) 0.052(3) Uani 1 1 d . . .
H316 H -0.1441 -0.0892 0.2005 0.062 Uiso 1 1 calc R . .
C317 C -0.0350(8) 0.0427(16) 0.2151(8) 0.046(3) Uani 1 1 d . . .
H317 H -0.0437 0.1272 0.1716 0.056 Uiso 1 1 calc R . .
C318 C 0.0367(7) 0.0536(18) 0.2590(7) 0.044(3) Uani 1 1 d . . .

loop_
_atom_site_aniso_label
_atom_site_aniso_U_11
_atom_site_aniso_U_22
_atom_site_aniso_U_33
_atom_site_aniso_U_23
_atom_site_aniso_U_13
_atom_site_aniso_U_12
O1 0.079(6) 0.019(4) 0.049(5) 0.001(4) 0.008(4) -0.007(4)
C101 0.075(9) 0.030(7) 0.037(7) 0.000(6) 0.002(6) -0.003(7)
C102 0.079(10) 0.016(6) 0.054(8) -0.005(6) -0.002(7) -0.010(6)
C103 0.063(8) 0.012(6) 0.039(6) 0.012(6) -0.010(5) -0.001(6)
C104 0.061(8) 0.029(6) 0.041(7) -0.009(6) -0.007(6) 0.000(6)
C105 0.062(8) 0.020(6) 0.035(6) -0.003(5) 0.006(6) -0.004(6)
C106 0.066(9) 0.042(8) 0.047(7) 0.006(7) 0.003(6) -0.007(8)
C107 0.050(7) 0.020(6) 0.042(7) -0.003(6) -0.010(6) -0.008(6)
C108 0.072(8) 0.020(7) 0.030(6) -0.004(5) 0.000(6) -0.015(7)
C109 0.060(8) 0.043(8) 0.041(7) 0.004(7) -0.012(6) -0.013(8)
C110 0.062(8) 0.030(7) 0.055(8) 0.012(7) -0.013(6) -0.012(7)
C111 0.065(8) 0.025(6) 0.040(7) 0.001(6) 0.002(6) 0.003(7)
C112 0.062(8) 0.015(6) 0.041(6) 0.000(6) 0.006(5) -0.013(6)
C113 0.053(8) 0.024(7) 0.049(7) 0.010(6) 0.000(6) -0.004(6)
C114 0.076(10) 0.023(7) 0.044(7) 0.003(6) -0.021(7) 0.013(7)
C115 0.085(11) 0.025(8) 0.054(8) 0.016(7) 0.007(7) 0.015(8)
C116 0.068(9) 0.030(8) 0.060(8) -0.001(7) -0.003(7) -0.008(7)
C117 0.062(8) 0.024(7) 0.040(6) -0.013(6) -0.006(6) -0.005(7)
C118 0.079(9) 0.020(6) 0.040(7) -0.009(6) -0.023(6) 0.006(7)
O2 0.058(5) 0.022(4) 0.052(5) -0.008(4) -0.011(4) 0.008(4)
C201 0.051(7) 0.020(6) 0.050(7) 0.003(6) -0.019(6) -0.004(6)
C202 0.049(7) 0.009(5) 0.047(7) 0.002(5) -0.007(6) 0.000(5)
C203 0.055(7) 0.017(6) 0.046(7) 0.000(6) 0.001(6) 0.001(6)
C204 0.059(8) 0.024(7) 0.039(7) -0.006(6) -0.006(5) 0.002(6)
C205 0.047(7) 0.011(5) 0.053(7) -0.007(6) -0.015(5) 0.000(5)
C206 0.054(7) 0.037(7) 0.041(7) -0.002(6) -0.009(6) 0.006(7)
C207 0.050(7) 0.022(6) 0.040(7) -0.005(5) -0.005(6) 0.001(6)
C208 0.049(7) 0.024(6) 0.049(7) 0.007(6) -0.014(6) 0.001(6)
C209 0.059(8) 0.026(7) 0.036(6) -0.002(6) -0.012(5) 0.009(6)
C210 0.060(7) 0.023(7) 0.038(6) -0.014(6) -0.020(6) 0.008(6)
C211 0.051(7) 0.029(7) 0.038(6) -0.009(6) -0.001(6) 0.003(7)
C212 0.061(8) 0.014(6) 0.053(7) -0.003(6) -0.007(6) 0.008(6)
C213 0.046(7) 0.028(6) 0.042(7) 0.001(6) 0.004(6) 0.001(6)
C214 0.040(7) 0.034(7) 0.042(7) -0.007(6) -0.016(5) 0.007(6)
C215 0.051(7) 0.030(7) 0.047(7) -0.001(6) -0.015(5) 0.007(7)
C216 0.051(7) 0.031(7) 0.049(7) 0.005(6) -0.003(6) 0.008(7)
C217 0.050(7) 0.020(6) 0.043(6) -0.007(6) -0.008(5) 0.000(6)
C218 0.056(7) 0.020(6) 0.050(7) -0.008(6) -0.006(6) -0.001(6)
O3 0.063(5) 0.032(5) 0.044(4) -0.006(4) -0.009(4) -0.003(5)
C301 0.067(8) 0.022(6) 0.038(6) 0.000(6) -0.010(6) -0.006(7)
C302 0.050(7) 0.019(7) 0.057(7) 0.000(6) -0.007(6) -0.004(6)
C303 0.059(8) 0.014(6) 0.037(6) -0.004(5) 0.005(5) -0.001(6)
C304 0.067(8) 0.023(6) 0.053(8) 0.007(6) -0.002(6) -0.001(6)
C305 0.073(9) 0.023(7) 0.043(7) 0.003(6) -0.002(6) 0.000(6)
C306 0.068(9) 0.027(7) 0.064(8) -0.010(7) -0.007(7) 0.006(7)
C307 0.054(7) 0.014(5) 0.039(6) 0.003(5) -0.020(5) 0.009(6)
C308 0.073(9) 0.013(6) 0.033(6) -0.006(5) -0.021(6) 0.007(7)
C309 0.050(7) 0.031(7) 0.048(7) 0.001(6) -0.010(6) 0.000(6)
C310 0.063(8) 0.031(7) 0.047(7) -0.006(7) -0.011(6) 0.003(7)
C311 0.070(9) 0.021(6) 0.038(7) 0.000(6) -0.007(6) -0.007(7)
C312 0.064(8) 0.019(7) 0.035(6) -0.011(6) -0.013(6) 0.004(6)
C313 0.072(8) 0.016(6) 0.035(6) 0.005(6) 0.006(5) 0.007(7)
C314 0.061(8) 0.021(7) 0.044(7) -0.009(6) -0.007(6) 0.006(7)
C315 0.067(8) 0.029(7) 0.045(7) 0.000(6) -0.010(6) 0.006(7)
C316 0.056(8) 0.044(8) 0.055(8) -0.010(7) -0.018(6) 0.012(8)
C317 0.059(8) 0.028(7) 0.051(7) 0.007(6) -0.013(6) 0.007(7)
C318 0.054(8) 0.034(7) 0.045(7) -0.010(6) -0.005(6) 0.004(6)

loop_
_atom_type_symbol
_atom_type_description
_atom_type_scat_dispersion_real
_atom_type_scat_dispersion_imag
_atom_type_scat_source
C C 0.0033 0.0000 'International Tables Vol C Tables 4.2.6.8 and 6.1.1.4'
H H 0.0000 0.0000 'International Tables Vol C Tables 4.2.6.8 and 6.1.1.4'
O O 0.0106 0.0000 'International Tables Vol C Tables 4.2.6.8 and 6.1.1.4'

loop_
_geom_angle_atom_site_label_1
_geom_angle_atom_site_label_2
_geom_angle_atom_site_label_3
_geom_angle
_geom_angle_site_symmetry_1
_geom_angle_site_symmetry_3
_geom_angle_publ_flag
C103 O1 C106 60.3(8) . . ?
H101 C101 C102 109.6 . . ?
H101 C101 C107 109.6 . . ?
H101 C101 C113 109.6 . . ?
C102 C101 C107 108.2(10) . . ?
C102 C101 C113 109.1(10) . . ?
C107 C101 C113 110.8(10) . . ?
C101 C102 H10A 109.0 . . ?
C101 C102 H10B 109.0 . . ?
C101 C102 C103 113.0(10) . . ?
H10A C102 H10B 107.8 . . ?
H10A C102 C103 109.0 . . ?
H10B C102 C103 109.0 . . ?
O1 C103 C102 111.9(9) . . ?
O1 C103 C104 114.2(9) . . ?
O1 C103 C106 59.4(7) . . ?
C102 C103 C104 118.8(10) . . ?
C102 C103 C106 117.9(11) . . ?
C104 C103 C106 119.3(10) . . ?
C103 C104 H10C 108.4 . . ?
C103 C104 H10D 108.4 . . ?
C103 C104 C105 115.5(9) . . ?
H10C C104 H10D 107.5 . . ?
H10C C104 C105 108.4 . . ?
H10D C104 C105 108.4 . . ?
C104 C105 H105 109.0 . . ?
C104 C105 C112 110.7(10) . . ?
C104 C105 C118 109.2(10) . . ?
H105 C105 C112 109.0 . . ?
H105 C105 C118 109.0 . . ?
C112 C105 C118 110.0(9) . . ?
O1 C106 C103 60.3(8) . . ?
O1 C106 H10E 117.7 . . ?
O1 C106 H10F 117.7 . . ?
C103 C106 H10E 117.7 . . ?
C103 C106 H10F 117.7 . . ?
H10E C106 H10F 114.9 . . ?
C101 C107 C108 122.9(10) . . ?
C101 C107 C112 115.9(10) . . ?
C108 C107 C112 121.3(11) . . ?
C107 C108 H108 119.9 . . ?
C107 C108 C109 120.2(10) . . ?
H108 C108 C109 119.9 . . ?
C108 C109 H109 120.2 . . ?
C108 C109 C110 119.7(11) . . ?
H109 C109 C110 120.2 . . ?
C109 C110 H110 119.8 . . ?
C109 C110 C111 120.5(13) . . ?
H110 C110 C111 119.8 . . ?
C110 C111 H111 119.2 . . ?
C110 C111 C112 121.6(12) . . ?
H111 C111 C112 119.2 . . ?
C105 C112 C107 117.1(11) . . ?
C105 C112 C111 125.9(10) . . ?
C107 C112 C111 116.7(10) . . ?
C101 C113 C114 123.3(11) . . ?
C101 C113 C118 117.9(11) . . ?
C114 C113 C118 118.7(12) . . ?
C113 C114 H114 119.3 . . ?
C113 C114 C115 121.3(12) . . ?
H114 C114 C115 119.3 . . ?
C114 C115 H115 120.2 . . ?
C114 C115 C116 119.5(13) . . ?
H115 C115 C116 120.2 . . ?
C115 C116 H116 120.3 . . ?
C115 C116 C117 119.4(13) . . ?
H116 C116 C117 120.3 . . ?
C116 C117 H117 119.2 . . ?
C116 C117 C118 121.6(11) . . ?
H117 C117 C118 119.2 . . ?
C105 C118 C113 115.3(11) . . ?
C105 C118 C117 125.3(10) . . ?
C113 C118 C117 119.3(12) . . ?
C203 O2 C206 61.0(7) . . ?
H201 C201 C202 109.0 . . ?
H201 C201 C207 109.0 . . ?
H201 C201 C213 109.0 . . ?
C202 C201 C207 109.0(9) . . ?
C202 C201 C213 109.7(10) . . ?
C207 C201 C213 111.1(9) . . ?
C201 C202 H20A 109.1 . . ?
C201 C202 H20B 109.1 . . ?
C201 C202 C203 112.6(9) . . ?
H20A C202 H20B 107.8 . . ?
H20A C202 C203 109.1 . . ?
H20B C202 C203 109.1 . . ?
O2 C203 C202 113.1(9) . . ?
O2 C203 C204 112.0(9) . . ?
O2 C203 C206 59.9(7) . . ?
C202 C203 C204 120.1(10) . . ?
C202 C203 C206 119.1(10) . . ?
C204 C203 C206 116.8(11) . . ?
C203 C204 H20C 109.4 . . ?
C203 C204 H20D 109.4 . . ?
C203 C204 C205 111.1(9) . . ?
H20C C204 H20D 108.0 . . ?
H20C C204 C205 109.4 . . ?
H20D C204 C205 109.4 . . ?
C204 C205 H205 108.2 . . ?
C204 C205 C212 109.4(9) . . ?
C204 C205 C218 111.8(9) . . ?
H205 C205 C212 108.2 . . ?
H205 C205 C218 108.2 . . ?
C212 C205 C218 110.9(10) . . ?
O2 C206 C203 59.1(7) . . ?
O2 C206 H20E 117.9 . . ?
O2 C206 H20F 117.9 . . ?
C203 C206 H20E 117.9 . . ?
C203 C206 H20F 117.9 . . ?
H20E C206 H20F 115.0 . . ?
C201 C207 C208 122.5(11) . . ?
C201 C207 C212 115.5(11) . . ?
C208 C207 C212 121.8(11) . . ?
C207 C208 H208 120.3 . . ?
C207 C208 C209 119.4(12) . . ?
H208 C208 C209 120.3 . . ?
C208 C209 H209 120.9 . . ?
C208 C209 C210 118.3(11) . . ?
H209 C209 C210 120.9 . . ?
C209 C210 H210 118.4 . . ?
C209 C210 C211 123.1(10) . . ?
H210 C210 C211 118.4 . . ?
C210 C211 H211 120.5 . . ?
C210 C211 C212 118.9(11) . . ?
H211 C211 C212 120.5 . . ?
C205 C212 C207 116.5(10) . . ?
C205 C212 C211 125.1(11) . . ?
C207 C212 C211 118.4(11) . . ?
C201 C213 C214 122.5(11) . . ?
C201 C213 C218 116.4(10) . . ?
C214 C213 C218 121.1(11) . . ?
C213 C214 H214 120.7 . . ?
C213 C214 C215 118.7(11) . . ?
H214 C214 C215 120.7 . . ?
C214 C215 H215 119.7 . . ?
C214 C215 C216 120.6(10) . . ?
H215 C215 C216 119.7 . . ?
C215 C216 H216 119.9 . . ?
C215 C216 C217 120.2(12) . . ?
H216 C216 C217 119.9 . . ?
C216 C217 H217 120.0 . . ?
C216 C217 C218 120.0(11) . . ?
H217 C217 C218 120.0 . . ?
C205 C218 C213 116.2(10) . . ?
C205 C218 C217 124.3(10) . . ?
C213 C218 C217 119.3(10) . . ?
C303 O3 C306 60.6(8) . . ?
H301 C301 C302 109.4 . . ?
H301 C301 C307 109.4 . . ?
H301 C301 C313 109.4 . . ?
C302 C301 C307 108.2(9) . . ?
C302 C301 C313 109.6(10) . . ?
C307 C301 C313 110.9(9) . . ?
C301 C302 H30A 109.0 . . ?
C301 C302 H30B 109.0 . . ?
C301 C302 C303 113.1(9) . . ?
H30A C302 H30B 107.8 . . ?
H30A C302 C303 109.0 . . ?
H30B C302 C303 109.0 . . ?
O3 C303 C302 114.5(9) . . ?
O3 C303 C304 112.7(9) . . ?
O3 C303 C306 59.7(7) . . ?
C302 C303 C304 118.9(11) . . ?
C302 C303 C306 117.6(11) . . ?
C304 C303 C306 118.8(11) . . ?
C303 C304 H30C 108.9 . . ?
C303 C304 H30D 108.9 . . ?
C303 C304 C305 113.4(10) . . ?
H30C C304 H30D 107.7 . . ?
H30C C304 C305 108.9 . . ?
H30D C304 C305 108.9 . . ?
C304 C305 H305 108.9 . . ?
C304 C305 C312 108.4(10) . . ?
C304 C305 C318 110.2(10) . . ?
H305 C305 C312 108.9 . . ?
H305 C305 C318 108.9 . . ?
C312 C305 C318 111.3(10) . . ?
O3 C306 C303 59.8(8) . . ?
O3 C306 H30E 117.8 . . ?
O3 C306 H30F 117.8 . . ?
C303 C306 H30E 117.8 . . ?
C303 C306 H30F 117.8 . . ?
H30E C306 H30F 114.9 . . ?
C301 C307 C308 123.4(10) . . ?
C301 C307 C312 117.5(11) . . ?
C308 C307 C312 118.8(11) . . ?
C307 C308 H308 119.4 . . ?
C307 C308 C309 121.3(10) . . ?
H308 C308 C309 119.4 . . ?
C308 C309 H309 120.2 . . ?
C308 C309 C310 119.6(11) . . ?
H309 C309 C310 120.2 . . ?
C309 C310 H310 120.5 . . ?
C309 C310 C311 118.9(12) . . ?
H310 C310 C311 120.5 . . ?
C310 C311 H311 119.6 . . ?
C310 C311 C312 120.8(11) . . ?
H311 C311 C312 119.6 . . ?
C305 C312 C307 115.6(12) . . ?
C305 C312 C311 123.7(11) . . ?
C307 C312 C311 120.6(12) . . ?
C301 C313 C314 123.0(10) . . ?
C301 C313 C318 116.8(11) . . ?
C314 C313 C318 120.2(11) . . ?
C313 C314 H314 119.7 . . ?
C313 C314 C315 120.6(12) . . ?
H314 C314 C315 119.7 . . ?
C314 C315 H315 120.8 . . ?
C314 C315 C316 118.5(13) . . ?
H315 C315 C316 120.8 . . ?
C315 C316 H316 120.1 . . ?
C315 C316 C317 119.8(11) . . ?
H316 C316 C317 120.1 . . ?
C316 C317 H317 118.7 . . ?
C316 C317 C318 122.5(11) . . ?
H317 C317 C318 118.7 . . ?
C305 C318 C313 115.8(10) . . ?
C305 C318 C317 125.7(11) . . ?
C313 C318 C317 118.4(12) . . ?

loop_
_geom_bond_atom_site_label_1
_geom_bond_atom_site_label_2
_geom_bond_distance
_geom_bond_site_symmetry_2
_geom_bond_publ_flag
O1 C103 1.456(13) . ?
O1 C106 1.442(15) . ?
C101 H101 1.000 . ?
C101 C102 1.565(17) . ?
C101 C107 1.531(17) . ?
C101 C113 1.529(18) . ?
C102 H10A 0.990 . ?
C102 H10B 0.990 . ?
C102 C103 1.524(16) . ?
C103 C104 1.498(17) . ?
C103 C106 1.455(17) . ?
C104 H10C 0.990 . ?
C104 H10D 0.990 . ?
C104 C105 1.544(17) . ?
C105 H105 1.000 . ?
C105 C112 1.496(16) . ?
C105 C118 1.530(18) . ?
C106 H10E 0.990 . ?
C106 H10F 0.990 . ?
C107 C108 1.374(16) . ?
C107 C112 1.408(16) . ?
C108 H108 0.950 . ?
C108 C109 1.399(18) . ?
C109 H109 0.950 . ?
C109 C110 1.381(18) . ?
C110 H110 0.950 . ?
C110 C111 1.361(16) . ?
C111 H111 0.950 . ?
C111 C112 1.425(17) . ?
C113 C114 1.376(18) . ?
C113 C118 1.389(16) . ?
C114 H114 0.950 . ?
C114 C115 1.381(18) . ?
C115 H115 0.950 . ?
C115 C116 1.366(18) . ?
C116 H116 0.950 . ?
C116 C117 1.373(17) . ?
C117 H117 0.950 . ?
C117 C118 1.369(16) . ?
O2 C203 1.451(13) . ?
O2 C206 1.463(14) . ?
C201 H201 1.000 . ?
C201 C202 1.593(16) . ?
C201 C207 1.517(16) . ?
C201 C213 1.499(16) . ?
C202 H20A 0.990 . ?
C202 H20B 0.990 . ?
C202 C203 1.507(16) . ?
C203 C204 1.547(16) . ?
C203 C206 1.478(16) . ?
C204 H20C 0.990 . ?
C204 H20D 0.990 . ?
C204 C205 1.571(16) . ?
C205 H205 1.000 . ?
C205 C212 1.504(17) . ?
C205 C218 1.491(16) . ?
C206 H20E 0.990 . ?
C206 H20F 0.990 . ?
C207 C208 1.346(17) . ?
C207 C212 1.422(17) . ?
C208 H208 0.950 . ?
C208 C209 1.409(16) . ?
C209 H209 0.950 . ?
C209 C210 1.386(17) . ?
C210 H210 0.950 . ?
C210 C211 1.355(17) . ?
C211 H211 0.950 . ?
C211 C212 1.395(16) . ?
C213 C214 1.373(16) . ?
C213 C218 1.421(16) . ?
C214 H214 0.950 . ?
C214 C215 1.395(17) . ?
C215 H215 0.950 . ?
C215 C216 1.391(17) . ?
C216 H216 0.950 . ?
C216 C217 1.391(15) . ?
C217 H217 0.950 . ?
C217 C218 1.369(16) . ?
O3 C303 1.455(14) . ?
O3 C306 1.453(15) . ?
C301 H301 1.000 . ?
C301 C302 1.556(16) . ?
C301 C307 1.517(17) . ?
C301 C313 1.509(17) . ?
C302 H30A 0.990 . ?
C302 H30B 0.990 . ?
C302 C303 1.503(16) . ?
C303 C304 1.510(16) . ?
C303 C306 1.466(18) . ?
C304 H30C 0.990 . ?
C304 H30D 0.990 . ?
C304 C305 1.559(18) . ?
C305 H305 1.000 . ?
C305 C312 1.515(18) . ?
C305 C318 1.517(18) . ?
C306 H30E 0.990 . ?
C306 H30F 0.990 . ?
C307 C308 1.397(16) . ?
C307 C312 1.381(16) . ?
C308 H308 0.950 . ?
C308 C309 1.392(17) . ?
C309 H309 0.950 . ?
C309 C310 1.381(17) . ?
C310 H310 0.950 . ?
C310 C311 1.417(17) . ?
C311 H311 0.950 . ?
C311 C312 1.371(18) . ?
C313 C314 1.402(17) . ?
C313 C318 1.395(17) . ?
C314 H314 0.950 . ?
C314 C315 1.399(16) . ?
C315 H315 0.950 . ?
C315 C316 1.398(17) . ?
C316 H316 0.950 . ?
C316 C317 1.384(17) . ?
C317 H317 0.950 . ?
C317 C318 1.372(18) . ?

loop_
_geom_torsion_atom_site_label_1
_geom_torsion_atom_site_label_2
_geom_torsion_atom_site_label_3
_geom_torsion_atom_site_label_4
_geom_torsion
_geom_torsion_site_symmetry_1
_geom_torsion_site_symmetry_2
_geom_torsion_site_symmetry_3
_geom_torsion_site_symmetry_4
_geom_torsion_publ_flag
C107 C101 C102 C103 83.6(13) . . . . ?
C113 C101 C102 C103 -37.0(14) . . . . ?
C106 O1 C103 C102 -110.4(12) . . . . ?
C106 O1 C103 C104 110.9(11) . . . . ?
C101 C102 C103 O1 174.1(11) . . . . ?
C101 C102 C103 C104 -49.3(16) . . . . ?
C101 C102 C103 C106 108.2(13) . . . . ?
O1 C103 C104 C105 -175.1(11) . . . . ?
C102 C103 C104 C105 49.3(15) . . . . ?
C106 C103 C104 C105 -107.9(13) . . . . ?
C103 C104 C105 C112 -82.7(13) . . . . ?
C103 C104 C105 C118 38.5(14) . . . . ?
C102 C103 C106 O1 100.2(11) . . . . ?
C104 C103 C106 O1 -102.4(11) . . . . ?
C102 C101 C107 C108 100.9(13) . . . . ?
C102 C101 C107 C112 -79.9(13) . . . . ?
C113 C101 C107 C108 -139.5(11) . . . . ?
C113 C101 C107 C112 39.7(14) . . . . ?
C101 C107 C108 C109 -178.3(11) . . . . ?
C112 C107 C108 C109 2.5(18) . . . . ?
C107 C108 C109 C110 -2.2(17) . . . . ?
C108 C109 C110 C111 1.8(18) . . . . ?
C109 C110 C111 C112 -1.6(18) . . . . ?
C101 C107 C112 C105 4.5(15) . . . . ?
C101 C107 C112 C111 178.5(10) . . . . ?
C108 C107 C112 C105 -176.3(10) . . . . ?
C108 C107 C112 C111 -2.2(17) . . . . ?
C110 C111 C112 C105 175.2(11) . . . . ?
C110 C111 C112 C107 1.8(17) . . . . ?
C104 C105 C112 C107 72.7(13) . . . . ?
C104 C105 C112 C111 -100.8(13) . . . . ?
C118 C105 C112 C107 -48.1(13) . . . . ?
C118 C105 C112 C111 138.4(11) . . . . ?
C102 C101 C113 C114 -102.0(14) . . . . ?
C102 C101 C113 C118 78.0(13) . . . . ?
C107 C101 C113 C114 139.0(12) . . . . ?
C107 C101 C113 C118 -41.0(14) . . . . ?
C101 C113 C114 C115 178.4(11) . . . . ?
C118 C113 C114 C115 -1.6(18) . . . . ?
C113 C114 C115 C116 1.5(18) . . . . ?
C114 C115 C116 C117 -1.0(18) . . . . ?
C115 C116 C117 C118 0.7(19) . . . . ?
C116 C117 C118 C105 -176.8(12) . . . . ?
C116 C117 C118 C113 -0.8(18) . . . . ?
C101 C113 C118 C105 -2.3(15) . . . . ?
C101 C113 C118 C117 -178.7(11) . . . . ?
C114 C113 C118 C105 177.6(11) . . . . ?
C114 C113 C118 C117 1.2(17) . . . . ?
C104 C105 C118 C113 -74.9(12) . . . . ?
C104 C105 C118 C117 101.3(13) . . . . ?
C112 C105 C118 C113 46.8(13) . . . . ?
C112 C105 C118 C117 -137.0(12) . . . . ?
C207 C201 C202 C203 84.5(12) . . . . ?
C213 C201 C202 C203 -37.3(12) . . . . ?
C206 O2 C203 C202 -111.3(11) . . . . ?
C206 O2 C203 C204 109.1(11) . . . . ?
C201 C202 C203 O2 172.6(9) . . . . ?
C201 C202 C203 C204 -51.4(13) . . . . ?
C201 C202 C203 C206 105.3(12) . . . . ?
O2 C203 C204 C205 -172.8(8) . . . . ?
C202 C203 C204 C205 50.8(13) . . . . ?
C206 C203 C204 C205 -106.5(12) . . . . ?
C203 C204 C205 C212 -84.4(12) . . . . ?
C203 C204 C205 C218 38.8(13) . . . . ?
C202 C203 C206 O2 101.4(10) . . . . ?
C204 C203 C206 O2 -101.1(11) . . . . ?
C202 C201 C207 C208 98.9(13) . . . . ?
C202 C201 C207 C212 -76.5(12) . . . . ?
C213 C201 C207 C208 -140.1(12) . . . . ?
C213 C201 C207 C212 44.5(14) . . . . ?
C201 C207 C208 C209 -177.4(10) . . . . ?
C212 C207 C208 C209 -2.3(18) . . . . ?
C207 C208 C209 C210 1.3(16) . . . . ?
C208 C209 C210 C211 -0.9(16) . . . . ?
C209 C210 C211 C212 1.4(18) . . . . ?
C210 C211 C212 C205 176.8(11) . . . . ?
C210 C211 C212 C207 -2.3(16) . . . . ?
C201 C207 C212 C205 -0.9(14) . . . . ?
C201 C207 C212 C211 178.3(10) . . . . ?
C208 C207 C212 C205 -176.4(12) . . . . ?
C208 C207 C212 C211 2.8(17) . . . . ?
C204 C205 C212 C207 79.6(12) . . . . ?
C204 C205 C212 C211 -99.5(12) . . . . ?
C218 C205 C212 C207 -44.2(13) . . . . ?
C218 C205 C212 C211 136.7(11) . . . . ?
C202 C201 C213 C214 -101.7(13) . . . . ?
C202 C201 C213 C218 77.6(12) . . . . ?
C207 C201 C213 C214 137.8(12) . . . . ?
C207 C201 C213 C218 -43.0(15) . . . . ?
C201 C213 C214 C215 -179.7(11) . . . . ?
C218 C213 C214 C215 1.0(17) . . . . ?
C213 C214 C215 C216 -2.4(17) . . . . ?
C214 C215 C216 C217 2.3(18) . . . . ?
C215 C216 C217 C218 -0.7(18) . . . . ?
C216 C217 C218 C205 -176.9(11) . . . . ?
C216 C217 C218 C213 -0.7(16) . . . . ?
C201 C213 C218 C205 -2.3(15) . . . . ?
C201 C213 C218 C217 -178.8(10) . . . . ?
C214 C213 C218 C205 177.0(11) . . . . ?
C214 C213 C218 C217 0.5(17) . . . . ?
C204 C205 C218 C213 -76.4(12) . . . . ?
C204 C205 C218 C217 99.9(13) . . . . ?
C212 C205 C218 C213 46.0(13) . . . . ?
C212 C205 C218 C217 -137.7(11) . . . . ?
C307 C301 C302 C303 84.5(12) . . . . ?
C313 C301 C302 C303 -36.5(13) . . . . ?
C306 O3 C303 C302 -108.9(12) . . . . ?
C306 O3 C303 C304 111.1(13) . . . . ?
C301 C302 C303 O3 171.1(9) . . . . ?
C301 C302 C303 C304 -51.5(14) . . . . ?
C301 C302 C303 C306 104.0(13) . . . . ?
O3 C303 C304 C305 -171.7(10) . . . . ?
C302 C303 C304 C305 50.2(16) . . . . ?
C306 C303 C304 C305 -104.9(13) . . . . ?
C303 C304 C305 C312 -83.7(14) . . . . ?
C303 C304 C305 C318 38.4(15) . . . . ?
C302 C303 C306 O3 103.6(11) . . . . ?
C304 C303 C306 O3 -100.9(11) . . . . ?
C302 C301 C307 C308 98.0(12) . . . . ?
C302 C301 C307 C312 -76.1(12) . . . . ?
C313 C301 C307 C308 -141.8(11) . . . . ?
C313 C301 C307 C312 44.1(13) . . . . ?
C301 C307 C308 C309 -174.9(11) . . . . ?
C312 C307 C308 C309 -0.9(16) . . . . ?
C307 C308 C309 C310 0.0(17) . . . . ?
C308 C309 C310 C311 0.7(17) . . . . ?
C309 C310 C311 C312 -0.5(18) . . . . ?
C310 C311 C312 C305 176.8(11) . . . . ?
C310 C311 C312 C307 -0.4(17) . . . . ?
C301 C307 C312 C305 -2.0(15) . . . . ?
C301 C307 C312 C311 175.5(11) . . . . ?
C308 C307 C312 C305 -176.4(10) . . . . ?
C308 C307 C312 C311 1.1(16) . . . . ?
C304 C305 C312 C307 78.5(12) . . . . ?
C304 C305 C312 C311 -98.9(13) . . . . ?
C318 C305 C312 C307 -42.9(14) . . . . ?
C318 C305 C312 C311 139.7(11) . . . . ?
C302 C301 C313 C314 -103.2(12) . . . . ?
C302 C301 C313 C318 78.6(13) . . . . ?
C307 C301 C313 C314 137.4(11) . . . . ?
C307 C301 C313 C318 -40.7(14) . . . . ?
C301 C313 C314 C315 179.8(11) . . . . ?
C318 C313 C314 C315 -2.1(17) . . . . ?
C313 C314 C315 C316 -0.1(17) . . . . ?
C314 C315 C316 C317 1.5(18) . . . . ?
C315 C316 C317 C318 -0.7(19) . . . . ?
C316 C317 C318 C305 -176.4(11) . . . . ?
C316 C317 C318 C313 -1.5(18) . . . . ?
C301 C313 C318 C305 -3.5(16) . . . . ?
C301 C313 C318 C317 -178.9(11) . . . . ?
C314 C313 C318 C305 178.2(10) . . . . ?
C314 C313 C318 C317 2.8(17) . . . . ?
C304 C305 C318 C313 -74.4(13) . . . . ?
C304 C305 C318 C317 100.6(14) . . . . ?
C312 C305 C318 C313 46.0(15) . . . . ?
C312 C305 C318 C317 -139.0(12) . . . . ?
